data_1567532
loop_
_publ_author_name
'Shevlin, Madelyn R.'
'Stumbo, Emily E.'
'McMillen, Colin D.'
'Pienkos, Jared A.'

_publ_section_title
;
 Bis[3,5-difluoro-2-(pyridin-2-yl)phenyl](4,4'-dimethoxy-2,2'-bipyridine)iridium(III)
 hexafluoridophosphate
;
_journal_coeditor_code ZL4051
_journal_issue 8
_journal_name_full IUCrData
_journal_page_first x220830
_journal_paper_doi 10.1107/S2414314622008306
_journal_volume 7
_journal_year 2022
_chemical_formula_iupac '[Ir (C11 H6 F2 N)2 (C12 H12 N2 O2)] P F6'
_chemical_formula_moiety 'C34 H24 F4 Ir N4 O2 +, F6 P -'
_chemical_formula_sum 'C34 H24 F10 Ir N4 O2 P'
_chemical_formula_weight 933.74
_chemical_name_systematic
'Bis[3,5-difluoro-2-(pyridin-2-yl)phenyl](4,4'-dimethoxy-2,2'-bipyridine)iridium(III) hexafluoridophosphate'
_space_group_crystal_system orthorhombic
_space_group_IT_number 60
_space_group_name_Hall '-P 2n 2ab'
_space_group_name_H-M_alt 'P b c n'
_atom_sites_solution_hydrogens geom
_atom_sites_solution_primary dual
_atom_sites_solution_secondary difmap
_audit_creation_method SHELXL-2016/6
_cell_angle_alpha 90
_cell_angle_beta 90
_cell_angle_gamma 90
_cell_formula_units_Z 8
_cell_length_a 41.574(3)
_cell_length_b 8.6065(7)
_cell_length_c 18.2384(14)
_cell_measurement_reflns_used 9410
_cell_measurement_temperature 100(2)
_cell_measurement_theta_max 70.16
_cell_measurement_theta_min 4.01
_cell_volume 6525.8(9)
_computing_cell_refinement
;
SAINT (Bruker, 2016)
;
_computing_data_collection
;
APEX3 (Bruker, 2017)
;
_computing_data_reduction
;
SAINT (Bruker, 2016)
;
_computing_molecular_graphics
;
Mercury (Macrae <i>et al.</i>,  2020)
;
_computing_publication_material
;
publCIF (Westrip, 2010)
;
_computing_structure_refinement
;
<i>SHELXL2016/6</i> (Sheldrick, 2015b)
;
_computing_structure_solution
;
<i>SHELXT2014/5</i> (Sheldrick, 2015a)
;
_diffrn_ambient_temperature 100(2)
_diffrn_measured_fraction_theta_full 0.998
_diffrn_measured_fraction_theta_max 0.997
_diffrn_measurement_device_type 'Bruker D8 Venture Photon 2'
_diffrn_measurement_method '\f and \w scans'
_diffrn_radiation_type CuK\a
_diffrn_radiation_wavelength 1.54178
_diffrn_reflns_av_R_equivalents 0.0433
_diffrn_reflns_av_unetI/netI 0.0227
_diffrn_reflns_limit_h_max 50
_diffrn_reflns_limit_h_min -50
_diffrn_reflns_limit_k_max 10
_diffrn_reflns_limit_k_min -9
_diffrn_reflns_limit_l_max 22
_diffrn_reflns_limit_l_min -20
_diffrn_reflns_number 51121
_diffrn_reflns_theta_full 67.679
_diffrn_reflns_theta_max 70.245
_diffrn_reflns_theta_min 4.965
_diffrn_source 'Incoatec I\mS'
_exptl_absorpt_coefficient_mu 9.272
_exptl_absorpt_correction_T_max 1.0000
_exptl_absorpt_correction_T_min 0.6667
_exptl_absorpt_correction_type multi-scan
_exptl_absorpt_process_details
;
(SADABS; Krause <i>et al.</i>,  2015)
;
_exptl_crystal_colour yellow
_exptl_crystal_density_diffrn 1.901
_exptl_crystal_description column
_exptl_crystal_F_000 3632
_exptl_crystal_size_max 0.201
_exptl_crystal_size_mid 0.065
_exptl_crystal_size_min 0.062
_refine_diff_density_max 0.909
_refine_diff_density_min -0.608
_refine_ls_extinction_method none
_refine_ls_goodness_of_fit_ref 1.163
_refine_ls_hydrogen_treatment constr
_refine_ls_matrix_type full
_refine_ls_number_parameters 471
_refine_ls_number_reflns 6215
_refine_ls_number_restraints 0
_refine_ls_restrained_S_all 1.163
_refine_ls_R_factor_all 0.0317
_refine_ls_R_factor_gt 0.0278
_refine_ls_shift/su_max 0.008
_refine_ls_shift/su_mean 0.000
_refine_ls_structure_factor_coef Fsqd
_refine_ls_weighting_details 'w=1/[\s^2^(Fo^2^)+(0.0194P)^2^+21.8494P] where P=(Fo^2^+2Fc^2^)/3'
_refine_ls_weighting_scheme calc
_refine_ls_wR_factor_gt 0.0639
_refine_ls_wR_factor_ref 0.0677
_reflns_number_gt 5595
_reflns_number_total 6215
_reflns_threshold_expression 'I > 2\s(I)'
_cod_data_source_file zl4051sup1.cif
_cod_data_source_block I
_cod_original_cell_volume 6525.9(9)
_cod_database_code 1567532
_shelx_space_group_comment
;
The symmetry employed for this shelxl refinement is uniquely defined
by the following loop, which should always be used as a source of
symmetry information in preference to the above space-group names.
They are only intended as comments.
;
_shelx_estimated_absorpt_t_min 0.257
_shelx_estimated_absorpt_t_max 0.597

loop_
_space_group_symop_operation_xyz
'x, y, z'
'-x+1/2, -y+1/2, z+1/2'
'-x, y, -z+1/2'
'x+1/2, -y+1/2, -z'
'-x, -y, -z'
'x-1/2, y-1/2, -z-1/2'
'x, -y, z-1/2'
'-x-1/2, y-1/2, z'

loop_
_atom_site_type_symbol
_atom_site_label
_atom_site_fract_x
_atom_site_fract_y
_atom_site_fract_z
_atom_site_U_iso_or_equiv
_atom_site_adp_type
_atom_site_calc_flag
_atom_site_occupancy
_atom_site_disorder_assembly
_atom_site_disorder_group
Ir Ir1 0.60823(2) 0.58537(2) 0.48740(2) 0.01420(6) Uani d 1 . .
P P1 0.69527(2) 1.06167(12) 0.66335(5) 0.0244(2) Uani d 1 . .
F F1 0.51080(6) 0.1773(4) 0.52914(15) 0.0471(7) Uani d 1 . .
F F2 0.50104(6) 0.6651(4) 0.63715(13) 0.0475(7) Uani d 1 . .
F F3 0.53664(7) 0.9251(3) 0.29752(15) 0.0457(7) Uani d 1 . .
F F4 0.56046(7) 0.4119(3) 0.23471(13) 0.0439(7) Uani d 1 . .
F F5 0.67444(7) 0.9209(3) 0.6335(2) 0.0588(9) Uani d 1 . .
F F6 0.71604(7) 1.2005(3) 0.69438(17) 0.0487(7) Uani d 1 . .
F F7 0.70871(7) 0.9525(3) 0.72743(16) 0.0484(7) Uani d 1 . .
F F8 0.68154(6) 1.1714(4) 0.60026(14) 0.0473(7) Uani d 1 . .
F F9 0.72483(6) 1.0121(4) 0.61233(14) 0.0477(7) Uani d 1 . .
F F10 0.66573(6) 1.1117(3) 0.71486(14) 0.0392(6) Uani d 1 . .
O O1 0.68565(6) 0.4864(3) 0.77561(13) 0.0252(6) Uani d 1 . .
O O2 0.74782(6) 0.8299(3) 0.43096(14) 0.0276(6) Uani d 1 . .
N N1 0.63528(7) 0.5248(3) 0.58221(15) 0.0172(6) Uani d 1 . .
N N2 0.65522(6) 0.6726(3) 0.46407(15) 0.0153(5) Uani d 1 . .
N N3 0.59314(7) 0.7760(4) 0.54453(15) 0.0211(6) Uani d 1 . .
N N4 0.61822(7) 0.3919(4) 0.42744(16) 0.0207(6) Uani d 1 . .
C C1 0.62284(8) 0.4565(4) 0.64235(19) 0.0204(7) Uani d 1 . .
H H1 0.601441 0.418006 0.640197 0.024 Uiso calc 1 . .
C C2 0.63967(8) 0.4401(4) 0.70643(19) 0.0215(7) Uani d 1 . .
H H2 0.630255 0.389275 0.747379 0.026 Uiso calc 1 . .
C C3 0.67100(8) 0.4995(4) 0.71064(18) 0.0184(7) Uani d 1 . .
C C4 0.68430(8) 0.5666(4) 0.64852(19) 0.0186(7) Uani d 1 . .
H H4 0.705778 0.604258 0.649117 0.022 Uiso calc 1 . .
C C5 0.66579(8) 0.5780(4) 0.58555(18) 0.0152(6) Uani d 1 . .
C C6 0.67759(8) 0.6531(4) 0.51767(17) 0.0159(6) Uani d 1 . .
C C7 0.70924(8) 0.7019(4) 0.50924(18) 0.0189(7) Uani d 1 . .
H H7 0.724542 0.684919 0.547080 0.023 Uiso calc 1 . .
C C8 0.71818(8) 0.7759(4) 0.44450(19) 0.0205(7) Uani d 1 . .
C C9 0.69516(9) 0.7961(4) 0.38958(18) 0.0210(7) Uani d 1 . .
H H9 0.700598 0.846105 0.344825 0.025 Uiso calc 1 . .
C C10 0.66460(8) 0.7424(4) 0.40150(17) 0.0177(7) Uani d 1 . .
H H10 0.649158 0.754997 0.363565 0.021 Uiso calc 1 . .
C C11 0.71886(10) 0.5355(6) 0.7799(2) 0.0352(10) Uani d 1 . .
H H11A 0.731560 0.479276 0.743261 0.053 Uiso calc 1 . .
H H11B 0.727276 0.512989 0.828998 0.053 Uiso calc 1 . .
H H11C 0.720241 0.647362 0.770505 0.053 Uiso calc 1 . .
C C12 0.77258(9) 0.7963(5) 0.4834(2) 0.0307(9) Uani d 1 . .
H H12A 0.767154 0.844654 0.530472 0.046 Uiso calc 1 . .
H H12B 0.793125 0.837818 0.465787 0.046 Uiso calc 1 . .
H H12C 0.774373 0.683614 0.489807 0.046 Uiso calc 1 . .
C C13 0.56560(8) 0.5034(5) 0.52336(18) 0.0237(8) Uani d 1 . .
C C14 0.55276(10) 0.3574(5) 0.5117(2) 0.0300(9) Uani d 1 . .
H H14 0.564116 0.283327 0.483050 0.036 Uiso calc 1 . .
C C15 0.52304(9) 0.3197(6) 0.5421(2) 0.0332(9) Uani d 1 . .
C C16 0.50576(10) 0.4217(6) 0.5846(2) 0.0381(11) Uani d 1 . .
H H16 0.485645 0.393021 0.605269 0.046 Uiso calc 1 . .
C C17 0.51855(10) 0.5655(6) 0.5960(2) 0.0360(11) Uani d 1 . .
C C18 0.54814(9) 0.6118(5) 0.5669(2) 0.0279(9) Uani d 1 . .
C C19 0.56351(9) 0.7625(5) 0.5786(2) 0.0290(9) Uani d 1 . .
C C20 0.55180(11) 0.8876(6) 0.6201(2) 0.0403(11) Uani d 1 . .
H H20 0.531358 0.880956 0.643223 0.048 Uiso calc 1 . .
C C21 0.57016(12) 1.0204(6) 0.6272(2) 0.0426(11) Uani d 1 . .
H H21 0.562063 1.106271 0.654293 0.051 Uiso calc 1 . .
C C22 0.60004(11) 1.0293(6) 0.5955(2) 0.0374(10) Uani d 1 . .
H H22 0.613287 1.118091 0.602228 0.045 Uiso calc 1 . .
C C23 0.61029(9) 0.9055(5) 0.5534(2) 0.0273(8) Uani d 1 . .
H H23 0.630572 0.912941 0.529681 0.033 Uiso calc 1 . .
C C24 0.58468(8) 0.6421(5) 0.39470(18) 0.0222(7) Uani d 1 . .
C C25 0.56931(9) 0.7793(5) 0.3780(2) 0.0285(8) Uani d 1 . .
H H25 0.570615 0.865422 0.410381 0.034 Uiso calc 1 . .
C C26 0.55177(9) 0.7906(6) 0.3128(2) 0.0336(9) Uani d 1 . .
C C27 0.54847(9) 0.6700(6) 0.2651(2) 0.0340(10) Uani d 1 . .
H H27 0.535858 0.679906 0.221947 0.041 Uiso calc 1 . .
C C28 0.56399(10) 0.5335(6) 0.2816(2) 0.0328(9) Uani d 1 . .
C C29 0.58303(9) 0.5150(5) 0.34384(19) 0.0273(8) Uani d 1 . .
C C30 0.60312(10) 0.3802(5) 0.3612(2) 0.0269(8) Uani d 1 . .
C C31 0.60924(11) 0.2514(6) 0.3162(2) 0.0384(10) Uani d 1 . .
H H31 0.598464 0.241717 0.270467 0.046 Uiso calc 1 . .
C C32 0.63070(13) 0.1393(5) 0.3378(3) 0.0428(11) Uani d 1 . .
H H32 0.634963 0.052331 0.307227 0.051 Uiso calc 1 . .
C C33 0.64615(12) 0.1545(5) 0.4052(3) 0.0405(10) Uani d 1 . .
H H33 0.661350 0.079018 0.420865 0.049 Uiso calc 1 . .
C C34 0.63901(9) 0.2812(5) 0.4489(2) 0.0294(8) Uani d 1 . .
H H34 0.649092 0.290304 0.495433 0.035 Uiso calc 1 . .

loop_
_atom_site_aniso_label
_atom_site_aniso_U_11
_atom_site_aniso_U_22
_atom_site_aniso_U_33
_atom_site_aniso_U_12
_atom_site_aniso_U_13
_atom_site_aniso_U_23
Ir1 0.01073(8) 0.02118(9) 0.01070(8) -0.00081(5) -0.00032(5) 0.00108(5)
P1 0.0238(4) 0.0256(5) 0.0237(5) 0.0016(4) -0.0007(4) -0.0031(4)
F1 0.0337(13) 0.0576(18) 0.0501(15) -0.0234(13) -0.0067(12) 0.0149(14)
F2 0.0249(12) 0.086(2) 0.0310(13) 0.0105(13) 0.0101(10) 0.0011(14)
F3 0.0420(14) 0.0589(18) 0.0361(14) 0.0120(13) -0.0097(11) 0.0143(12)
F4 0.0491(15) 0.0615(18) 0.0211(12) -0.0119(13) -0.0074(11) -0.0070(11)
F5 0.0402(15) 0.0402(16) 0.096(3) 0.0011(12) -0.0179(16) -0.0321(16)
F6 0.0400(14) 0.0373(15) 0.0687(19) -0.0080(12) -0.0104(13) -0.0112(14)
F7 0.0417(15) 0.0500(16) 0.0534(17) 0.0084(13) -0.0016(13) 0.0212(14)
F8 0.0387(14) 0.072(2) 0.0307(13) 0.0182(14) 0.0065(11) 0.0179(13)
F9 0.0390(14) 0.0674(19) 0.0368(14) 0.0209(14) 0.0073(11) -0.0052(13)
F10 0.0391(14) 0.0416(14) 0.0368(13) 0.0040(11) 0.0145(11) 0.0054(11)
O1 0.0263(13) 0.0339(15) 0.0154(11) -0.0057(11) -0.0060(10) 0.0043(11)
O2 0.0170(12) 0.0396(16) 0.0261(13) -0.0069(11) 0.0025(10) 0.0079(12)
N1 0.0156(13) 0.0207(15) 0.0153(13) 0.0024(11) -0.0003(10) 0.0040(11)
N2 0.0149(13) 0.0176(14) 0.0134(13) -0.0014(11) 0.0001(10) -0.0015(11)
N3 0.0185(14) 0.0307(17) 0.0140(13) 0.0078(13) -0.0012(11) -0.0010(12)
N4 0.0185(14) 0.0271(16) 0.0165(14) -0.0024(12) 0.0024(11) 0.0002(12)
C1 0.0147(15) 0.0291(19) 0.0172(16) -0.0017(14) 0.0027(13) 0.0030(14)
C2 0.0197(16) 0.0290(19) 0.0157(16) 0.0017(14) 0.0036(13) 0.0047(14)
C3 0.0235(17) 0.0158(16) 0.0159(16) 0.0016(14) -0.0025(13) -0.0011(13)
C4 0.0168(16) 0.0205(17) 0.0185(16) -0.0011(13) -0.0012(13) 0.0031(13)
C5 0.0148(15) 0.0172(16) 0.0137(15) -0.0005(12) 0.0001(12) -0.0009(12)
C6 0.0132(15) 0.0200(17) 0.0144(15) 0.0003(13) -0.0012(12) -0.0004(13)
C7 0.0165(16) 0.0227(18) 0.0175(16) -0.0017(14) -0.0013(12) 0.0009(13)
C8 0.0167(16) 0.0226(18) 0.0221(17) -0.0034(14) 0.0039(13) -0.0002(14)
C9 0.0248(17) 0.0250(18) 0.0132(15) -0.0004(15) 0.0022(13) 0.0010(14)
C10 0.0200(16) 0.0214(17) 0.0117(14) -0.0002(13) -0.0010(12) 0.0007(13)
C11 0.034(2) 0.048(3) 0.0237(19) -0.015(2) -0.0169(17) 0.0066(18)
C12 0.0179(17) 0.043(2) 0.031(2) -0.0074(17) 0.0000(15) 0.0066(18)
C13 0.0138(15) 0.042(2) 0.0157(16) -0.0058(15) -0.0039(13) 0.0127(16)
C14 0.0242(19) 0.041(2) 0.0243(19) -0.0083(18) -0.0061(15) 0.0091(17)
C15 0.0239(19) 0.052(3) 0.0238(19) -0.0073(19) -0.0062(15) 0.0124(19)
C16 0.0218(19) 0.066(3) 0.027(2) -0.013(2) -0.0083(16) 0.017(2)
C17 0.0206(19) 0.071(3) 0.0166(18) 0.006(2) 0.0009(15) 0.0076(19)
C18 0.0169(17) 0.052(3) 0.0146(16) 0.0046(17) 0.0007(13) 0.0059(16)
C19 0.0250(18) 0.045(2) 0.0174(17) 0.0115(17) 0.0002(14) 0.0010(17)
C20 0.038(2) 0.057(3) 0.026(2) 0.019(2) 0.0083(18) 0.002(2)
C21 0.052(3) 0.043(3) 0.033(2) 0.017(2) 0.004(2) -0.009(2)
C22 0.047(2) 0.035(2) 0.031(2) 0.007(2) 0.0002(19) -0.0048(19)
C23 0.029(2) 0.030(2) 0.0235(19) 0.0066(16) -0.0012(15) -0.0023(15)
C24 0.0136(15) 0.040(2) 0.0135(15) -0.0064(15) 0.0009(12) 0.0065(15)
C25 0.0188(17) 0.043(2) 0.0233(18) 0.0023(16) -0.0021(14) 0.0074(17)
C26 0.0242(19) 0.051(3) 0.0252(19) -0.0012(18) 0.0007(15) 0.0110(19)
C27 0.0242(19) 0.057(3) 0.0210(19) -0.0041(19) 0.0000(15) 0.0141(19)
C28 0.030(2) 0.052(3) 0.0167(17) -0.0143(19) 0.0003(15) -0.0034(18)
C29 0.0225(17) 0.044(2) 0.0155(16) -0.0089(17) 0.0016(14) 0.0011(16)
C30 0.032(2) 0.032(2) 0.0161(17) -0.0114(17) 0.0019(15) -0.0029(15)
C31 0.050(3) 0.040(3) 0.025(2) -0.008(2) 0.0014(18) -0.0052(19)
C32 0.063(3) 0.028(2) 0.037(2) 0.000(2) 0.006(2) -0.0135(19)
C33 0.046(3) 0.030(2) 0.046(3) 0.004(2) 0.004(2) -0.008(2)
C34 0.0288(19) 0.027(2) 0.032(2) -0.0034(16) 0.0027(16) 0.0017(17)

loop_
_atom_type_symbol
_atom_type_description
_atom_type_scat_dispersion_real
_atom_type_scat_dispersion_imag
_atom_type_scat_source
C C 0.0181 0.0091 'International Tables Vol C Tables 4.2.6.8 and 6.1.1.4'
H H 0.0000 0.0000 'International Tables Vol C Tables 4.2.6.8 and 6.1.1.4'
N N 0.0311 0.0180 'International Tables Vol C Tables 4.2.6.8 and 6.1.1.4'
O O 0.0492 0.0322 'International Tables Vol C Tables 4.2.6.8 and 6.1.1.4'
F F 0.0727 0.0534 'International Tables Vol C Tables 4.2.6.8 and 6.1.1.4'
Ir Ir -4.7710 6.5667 'International Tables Vol C Tables 4.2.6.8 and 6.1.1.4'
P P 0.2955 0.4335 'International Tables Vol C Tables 4.2.6.8 and 6.1.1.4'

loop_
_geom_angle_atom_site_label_1
_geom_angle_atom_site_label_2
_geom_angle_atom_site_label_3
_geom_angle_site_symmetry_1
_geom_angle_site_symmetry_3
_geom_angle
_geom_angle_publ_flag
C24 Ir1 C13 . . 86.02(13) ?
C24 Ir1 N4 . . 81.16(14) ?
C13 Ir1 N4 . . 93.90(15) ?
C24 Ir1 N3 . . 94.85(14) ?
C13 Ir1 N3 . . 81.09(15) ?
N4 Ir1 N3 . . 173.84(12) ?
C24 Ir1 N1 . . 177.11(12) ?
C13 Ir1 N1 . . 96.57(12) ?
N4 Ir1 N1 . . 97.36(12) ?
N3 Ir1 N1 . . 86.83(11) ?
C24 Ir1 N2 . . 101.08(12) ?
C13 Ir1 N2 . . 172.49(12) ?
N4 Ir1 N2 . . 89.64(11) ?
N3 Ir1 N2 . . 95.76(11) ?
N1 Ir1 N2 . . 76.39(10) ?
F6 P1 F5 . . 179.0(2) ?
F6 P1 F8 . . 90.37(17) ?
F5 P1 F8 . . 90.54(18) ?
F6 P1 F9 . . 89.44(17) ?
F5 P1 F9 . . 90.93(17) ?
F8 P1 F9 . . 90.75(14) ?
F6 P1 F7 . . 89.52(17) ?
F5 P1 F7 . . 89.57(18) ?
F8 P1 F7 . . 179.25(17) ?
F9 P1 F7 . . 89.99(15) ?
F6 P1 F10 . . 90.31(15) ?
F5 P1 F10 . . 89.32(16) ?
F8 P1 F10 . . 89.40(14) ?
F9 P1 F10 . . 179.71(17) ?
F7 P1 F10 . . 89.86(15) ?
C3 O1 C11 . . 117.3(3) ?
C8 O2 C12 . . 117.8(3) ?
C1 N1 C5 . . 118.1(3) ?
C1 N1 Ir1 . . 124.4(2) ?
C5 N1 Ir1 . . 116.8(2) ?
C10 N2 C6 . . 117.8(3) ?
C10 N2 Ir1 . . 126.2(2) ?
C6 N2 Ir1 . . 116.0(2) ?
C23 N3 C19 . . 119.4(3) ?
C23 N3 Ir1 . . 124.7(2) ?
C19 N3 Ir1 . . 115.8(3) ?
C34 N4 C30 . . 120.1(3) ?
C34 N4 Ir1 . . 123.7(3) ?
C30 N4 Ir1 . . 116.2(3) ?
N1 C1 C2 . . 122.9(3) ?
N1 C1 H1 . . 118.5 ?
C2 C1 H1 . . 118.5 ?
C1 C2 C3 . . 119.0(3) ?
C1 C2 H2 . . 120.5 ?
C3 C2 H2 . . 120.5 ?
O1 C3 C4 . . 125.3(3) ?
O1 C3 C2 . . 116.2(3) ?
C4 C3 C2 . . 118.5(3) ?
C5 C4 C3 . . 119.0(3) ?
C5 C4 H4 . . 120.5 ?
C3 C4 H4 . . 120.5 ?
N1 C5 C4 . . 122.4(3) ?
N1 C5 C6 . . 114.9(3) ?
C4 C5 C6 . . 122.7(3) ?
N2 C6 C7 . . 122.1(3) ?
N2 C6 C5 . . 115.4(3) ?
C7 C6 C5 . . 122.6(3) ?
C6 C7 C8 . . 119.0(3) ?
C6 C7 H7 . . 120.5 ?
C8 C7 H7 . . 120.5 ?
O2 C8 C7 . . 124.1(3) ?
O2 C8 C9 . . 117.0(3) ?
C7 C8 C9 . . 118.9(3) ?
C10 C9 C8 . . 118.7(3) ?
C10 C9 H9 . . 120.7 ?
C8 C9 H9 . . 120.7 ?
N2 C10 C9 . . 123.6(3) ?
N2 C10 H10 . . 118.2 ?
C9 C10 H10 . . 118.2 ?
O1 C11 H11A . . 109.5 ?
O1 C11 H11B . . 109.5 ?
H11A C11 H11B . . 109.5 ?
O1 C11 H11C . . 109.5 ?
H11A C11 H11C . . 109.5 ?
H11B C11 H11C . . 109.5 ?
O2 C12 H12A . . 109.5 ?
O2 C12 H12B . . 109.5 ?
H12A C12 H12B . . 109.5 ?
O2 C12 H12C . . 109.5 ?
H12A C12 H12C . . 109.5 ?
H12B C12 H12C . . 109.5 ?
C14 C13 C18 . . 119.0(3) ?
C14 C13 Ir1 . . 127.4(3) ?
C18 C13 Ir1 . . 113.6(3) ?
C13 C14 C15 . . 119.6(4) ?
C13 C14 H14 . . 120.2 ?
C15 C14 H14 . . 120.2 ?
F1 C15 C16 . . 118.9(4) ?
F1 C15 C14 . . 118.5(4) ?
C16 C15 C14 . . 122.6(4) ?
C17 C16 C15 . . 117.5(4) ?
C17 C16 H16 . . 121.2 ?
C15 C16 H16 . . 121.2 ?
F2 C17 C16 . . 116.8(4) ?
F2 C17 C18 . . 120.3(4) ?
C16 C17 C18 . . 123.0(4) ?
C17 C18 C13 . . 118.3(4) ?
C17 C18 C19 . . 125.6(4) ?
C13 C18 C19 . . 116.1(3) ?
N3 C19 C20 . . 119.1(4) ?
N3 C19 C18 . . 113.4(3) ?
C20 C19 C18 . . 127.5(4) ?
C21 C20 C19 . . 119.6(4) ?
C21 C20 H20 . . 120.2 ?
C19 C20 H20 . . 120.2 ?
C22 C21 C20 . . 120.4(4) ?
C22 C21 H21 . . 119.8 ?
C20 C21 H21 . . 119.8 ?
C21 C22 C23 . . 118.1(5) ?
C21 C22 H22 . . 120.9 ?
C23 C22 H22 . . 120.9 ?
N3 C23 C22 . . 123.2(4) ?
N3 C23 H23 . . 118.4 ?
C22 C23 H23 . . 118.4 ?
C25 C24 C29 . . 119.2(3) ?
C25 C24 Ir1 . . 128.3(3) ?
C29 C24 Ir1 . . 112.4(3) ?
C24 C25 C26 . . 119.4(4) ?
C24 C25 H25 . . 120.3 ?
C26 C25 H25 . . 120.3 ?
F3 C26 C27 . . 118.4(4) ?
F3 C26 C25 . . 118.7(4) ?
C27 C26 C25 . . 122.9(4) ?
C26 C27 C28 . . 117.7(4) ?
C26 C27 H27 . . 121.1 ?
C28 C27 H27 . . 121.1 ?
F4 C28 C27 . . 118.0(4) ?
F4 C28 C29 . . 119.1(4) ?
C27 C28 C29 . . 122.9(4) ?
C28 C29 C24 . . 117.8(4) ?
C28 C29 C30 . . 126.2(4) ?
C24 C29 C30 . . 115.9(3) ?
N4 C30 C31 . . 119.5(4) ?
N4 C30 C29 . . 113.3(3) ?
C31 C30 C29 . . 127.1(4) ?
C32 C31 C30 . . 120.4(4) ?
C32 C31 H31 . . 119.8 ?
C30 C31 H31 . . 119.8 ?
C31 C32 C33 . . 119.2(4) ?
C31 C32 H32 . . 120.4 ?
C33 C32 H32 . . 120.4 ?
C34 C33 C32 . . 118.9(4) ?
C34 C33 H33 . . 120.5 ?
C32 C33 H33 . . 120.5 ?
N4 C34 C33 . . 121.9(4) ?
N4 C34 H34 . . 119.0 ?
C33 C34 H34 . . 119.0 ?

loop_
_geom_bond_atom_site_label_1
_geom_bond_atom_site_label_2
_geom_bond_site_symmetry_2
_geom_bond_distance
_geom_bond_publ_flag
Ir1 C24 . 2.014(3) ?
Ir1 C13 . 2.017(3) ?
Ir1 N4 . 2.035(3) ?
Ir1 N3 . 2.042(3) ?
Ir1 N1 . 2.128(3) ?
Ir1 N2 . 2.136(3) ?
P1 F6 . 1.579(3) ?
P1 F5 . 1.585(3) ?
P1 F8 . 1.594(3) ?
P1 F9 . 1.599(3) ?
P1 F7 . 1.601(3) ?
P1 F10 . 1.605(3) ?
F1 C15 . 1.347(5) ?
F2 C17 . 1.352(5) ?
F3 C26 . 1.347(5) ?
F4 C28 . 1.360(5) ?
O1 C3 . 1.337(4) ?
O1 C11 . 1.446(5) ?
O2 C8 . 1.340(4) ?
O2 C12 . 1.435(5) ?
N1 C1 . 1.347(4) ?
N1 C5 . 1.350(4) ?
N2 C10 . 1.347(4) ?
N2 C6 . 1.360(4) ?
N3 C23 . 1.333(5) ?
N3 C19 . 1.385(5) ?
N4 C34 . 1.344(5) ?
N4 C30 . 1.366(5) ?
C1 C2 . 1.369(5) ?
C1 H1 . 0.9500 ?
C2 C3 . 1.401(5) ?
C2 H2 . 0.9500 ?
C3 C4 . 1.387(5) ?
C4 C5 . 1.386(5) ?
C4 H4 . 0.9500 ?
C5 C6 . 1.481(4) ?
C6 C7 . 1.389(5) ?
C7 C8 . 1.392(5) ?
C7 H7 . 0.9500 ?
C8 C9 . 1.396(5) ?
C9 C10 . 1.370(5) ?
C9 H9 . 0.9500 ?
C10 H10 . 0.9500 ?
C11 H11A . 0.9800 ?
C11 H11B . 0.9800 ?
C11 H11C . 0.9800 ?
C12 H12A . 0.9800 ?
C12 H12B . 0.9800 ?
C12 H12C . 0.9800 ?
C13 C14 . 1.382(6) ?
C13 C18 . 1.424(6) ?
C14 C15 . 1.393(6) ?
C14 H14 . 0.9500 ?
C15 C16 . 1.373(7) ?
C16 C17 . 1.364(7) ?
C16 H16 . 0.9500 ?
C17 C18 . 1.398(5) ?
C18 C19 . 1.461(6) ?
C19 C20 . 1.404(6) ?
C20 C21 . 1.381(7) ?
C20 H20 . 0.9500 ?
C21 C22 . 1.373(7) ?
C21 H21 . 0.9500 ?
C22 C23 . 1.380(6) ?
C22 H22 . 0.9500 ?
C23 H23 . 0.9500 ?
C24 C25 . 1.377(6) ?
C24 C29 . 1.435(6) ?
C25 C26 . 1.397(5) ?
C25 H25 . 0.9500 ?
C26 C27 . 1.361(7) ?
C27 C28 . 1.374(7) ?
C27 H27 . 0.9500 ?
C28 C29 . 1.393(5) ?
C29 C30 . 1.464(6) ?
C30 C31 . 1.403(6) ?
C31 C32 . 1.372(7) ?
C31 H31 . 0.9500 ?
C32 C33 . 1.393(7) ?
C32 H32 . 0.9500 ?
C33 C34 . 1.383(6) ?
C33 H33 . 0.9500 ?
C34 H34 . 0.9500 ?

loop_
_geom_hbond_atom_site_label_D
_geom_hbond_atom_site_label_H
_geom_hbond_atom_site_label_A
_geom_hbond_site_symmetry_A
_geom_hbond_distance_DH
_geom_hbond_distance_HA
_geom_hbond_distance_DA
_geom_hbond_angle_DHA
C11 H11A F7 8_755 0.98 2.51 3.240(6) 131.1
C11 H11B O2 2_665 0.98 2.52 3.294(5) 135.6
C20 H20 F2 . 0.95 2.25 2.866(6) 122.0
C31 H31 F4 . 0.95 2.25 2.869(6) 121.9
C34 H34 F8 1_545 0.95 2.55 3.412(5) 150.3

loop_
_geom_torsion_atom_site_label_1
_geom_torsion_atom_site_label_2
_geom_torsion_atom_site_label_3
_geom_torsion_atom_site_label_4
_geom_torsion_site_symmetry_1
_geom_torsion_site_symmetry_2
_geom_torsion_site_symmetry_3
_geom_torsion_site_symmetry_4
_geom_torsion
_geom_torsion_publ_flag
C5 N1 C1 C2 . . . . 0.5(5) ?
Ir1 N1 C1 C2 . . . . -169.9(3) ?
N1 C1 C2 C3 . . . . 1.4(6) ?
C11 O1 C3 C4 . . . . -5.0(5) ?
C11 O1 C3 C2 . . . . 175.2(3) ?
C1 C2 C3 O1 . . . . 177.0(3) ?
C1 C2 C3 C4 . . . . -2.9(5) ?
O1 C3 C4 C5 . . . . -177.4(3) ?
C2 C3 C4 C5 . . . . 2.5(5) ?
C1 N1 C5 C4 . . . . -1.0(5) ?
Ir1 N1 C5 C4 . . . . 170.2(3) ?
C1 N1 C5 C6 . . . . -179.3(3) ?
Ir1 N1 C5 C6 . . . . -8.1(4) ?
C3 C4 C5 N1 . . . . -0.6(5) ?
C3 C4 C5 C6 . . . . 177.6(3) ?
C10 N2 C6 C7 . . . . -0.4(5) ?
Ir1 N2 C6 C7 . . . . 178.8(3) ?
C10 N2 C6 C5 . . . . 179.1(3) ?
Ir1 N2 C6 C5 . . . . -1.7(4) ?
N1 C5 C6 N2 . . . . 6.4(4) ?
C4 C5 C6 N2 . . . . -171.9(3) ?
N1 C5 C6 C7 . . . . -174.1(3) ?
C4 C5 C6 C7 . . . . 7.6(5) ?
N2 C6 C7 C8 . . . . 1.4(5) ?
C5 C6 C7 C8 . . . . -178.1(3) ?
C12 O2 C8 C7 . . . . 6.2(5) ?
C12 O2 C8 C9 . . . . -173.8(3) ?
C6 C7 C8 O2 . . . . 178.8(3) ?
C6 C7 C8 C9 . . . . -1.2(5) ?
O2 C8 C9 C10 . . . . -180.0(3) ?
C7 C8 C9 C10 . . . . 0.1(5) ?
C6 N2 C10 C9 . . . . -0.9(5) ?
Ir1 N2 C10 C9 . . . . -180.0(3) ?
C8 C9 C10 N2 . . . . 1.0(5) ?
C18 C13 C14 C15 . . . . 0.4(5) ?
Ir1 C13 C14 C15 . . . . 178.7(3) ?
C13 C14 C15 F1 . . . . 179.1(3) ?
C13 C14 C15 C16 . . . . -0.7(6) ?
F1 C15 C16 C17 . . . . -179.1(3) ?
C14 C15 C16 C17 . . . . 0.7(6) ?
C15 C16 C17 F2 . . . . 179.2(3) ?
C15 C16 C17 C18 . . . . -0.4(6) ?
F2 C17 C18 C13 . . . . -179.5(3) ?
C16 C17 C18 C13 . . . . 0.1(6) ?
F2 C17 C18 C19 . . . . 2.1(6) ?
C16 C17 C18 C19 . . . . -178.3(4) ?
C14 C13 C18 C17 . . . . -0.1(5) ?
Ir1 C13 C18 C17 . . . . -178.6(3) ?
C14 C13 C18 C19 . . . . 178.4(3) ?
Ir1 C13 C18 C19 . . . . -0.1(4) ?
C23 N3 C19 C20 . . . . 1.8(5) ?
Ir1 N3 C19 C20 . . . . 178.8(3) ?
C23 N3 C19 C18 . . . . -177.3(3) ?
Ir1 N3 C19 C18 . . . . -0.3(4) ?
C17 C18 C19 N3 . . . . 178.7(3) ?
C13 C18 C19 N3 . . . . 0.3(5) ?
C17 C18 C19 C20 . . . . -0.3(6) ?
C13 C18 C19 C20 . . . . -178.7(4) ?
N3 C19 C20 C21 . . . . -1.1(6) ?
C18 C19 C20 C21 . . . . 177.9(4) ?
C19 C20 C21 C22 . . . . -1.6(7) ?
C20 C21 C22 C23 . . . . 3.3(7) ?
C19 N3 C23 C22 . . . . 0.0(6) ?
Ir1 N3 C23 C22 . . . . -176.6(3) ?
C21 C22 C23 N3 . . . . -2.6(7) ?
C29 C24 C25 C26 . . . . 1.6(5) ?
Ir1 C24 C25 C26 . . . . -174.2(3) ?
C24 C25 C26 F3 . . . . 179.4(3) ?
C24 C25 C26 C27 . . . . 1.5(6) ?
F3 C26 C27 C28 . . . . -179.9(3) ?
C25 C26 C27 C28 . . . . -1.9(6) ?
C26 C27 C28 F4 . . . . 179.2(3) ?
C26 C27 C28 C29 . . . . -0.9(6) ?
F4 C28 C29 C24 . . . . -176.2(3) ?
C27 C28 C29 C24 . . . . 3.9(6) ?
F4 C28 C29 C30 . . . . 7.2(6) ?
C27 C28 C29 C30 . . . . -172.8(4) ?
C25 C24 C29 C28 . . . . -4.2(5) ?
Ir1 C24 C29 C28 . . . . 172.3(3) ?
C25 C24 C29 C30 . . . . 172.8(3) ?
Ir1 C24 C29 C30 . . . . -10.7(4) ?
C34 N4 C30 C31 . . . . 0.6(5) ?
Ir1 N4 C30 C31 . . . . 178.9(3) ?
C34 N4 C30 C29 . . . . -176.0(3) ?
Ir1 N4 C30 C29 . . . . 2.3(4) ?
C28 C29 C30 N4 . . . . -177.7(4) ?
C24 C29 C30 N4 . . . . 5.6(5) ?
C28 C29 C30 C31 . . . . 6.0(7) ?
C24 C29 C30 C31 . . . . -170.7(4) ?
N4 C30 C31 C32 . . . . -1.3(6) ?
C29 C30 C31 C32 . . . . 174.9(4) ?
C30 C31 C32 C33 . . . . 0.4(7) ?
C31 C32 C33 C34 . . . . 1.0(7) ?
C30 N4 C34 C33 . . . . 0.9(6) ?
Ir1 N4 C34 C33 . . . . -177.3(3) ?
C32 C33 C34 N4 . . . . -1.7(7) ?

_cod_database_fobs_code 1567532
